data_7128216
loop_
_publ_author_name
'Kurogi, Takashi'
'Irifune, Keiichi'
'Enoki, Takahiro'
'Takai, Kazuhiko'

_publ_section_title
;
 A trinuclear chromium(iii) chlorocarbyne.
;
_journal_issue 42
_journal_name_full 'Chemical communications (Cambridge, England)'
_journal_page_first 5199
_journal_page_last 5202
_journal_paper_doi 10.1039/d1cc01514a
_journal_volume 57
_journal_year 2021
_chemical_formula_moiety 'C34 H65 Cl13 Cr6 O9, 2(C4 H8 O1)'
_chemical_formula_sum 'C42 H81 Cl13 Cr6 O11'
_chemical_formula_weight 1534.91
_chemical_properties_physical Air-sensitive,Moisture-sensitive
_space_group_crystal_system triclinic
_space_group_IT_number 2
_space_group_name_Hall '-P 1'
_space_group_name_H-M_alt 'P -1'
_atom_sites_solution_hydrogens mixed
_atom_sites_solution_primary direct
_atom_sites_solution_secondary difmap
_audit_creation_date 2021-03-16
_audit_creation_method
;
Olex2 1.2
(compiled 2018.05.29 svn.r3510 for OlexSys, GUI svn.r5506)
;
_audit_update_record
;
2021-03-17 deposited with the CCDC.	2021-04-20 downloaded from the CCDC.
;
_cell_angle_alpha 110.075(4)
_cell_angle_beta 97.234(2)
_cell_angle_gamma 110.542(4)
_cell_formula_units_Z 2
_cell_length_a 14.106(5)
_cell_length_b 16.474(6)
_cell_length_c 16.918(6)
_cell_measurement_reflns_used 9188
_cell_measurement_temperature 100(2)
_cell_measurement_theta_max 27.5
_cell_measurement_theta_min 2.6
_cell_volume 3319(2)
_computing_cell_refinement 'CrystalClear-SM Expert 2.0 r16 (Rigaku, 2014)'
_computing_data_collection 'CrystalClear-SM Expert 2.0 r16 (Rigaku, 2014)'
_computing_data_reduction 'CrystalClear-SM Expert 2.0 r16 (Rigaku, 2014)'
_computing_molecular_graphics 'Olex2 (Dolomanov et al., 2009)'
_computing_publication_material 'Olex2 (Dolomanov et al., 2009)'
_computing_structure_refinement 'ShelXL (Sheldrick, 2015)'
_computing_structure_solution 'SHELXS-97 (Sheldrick, 2008)'
_diffrn_ambient_temperature 100(2)
_diffrn_detector CCD
_diffrn_measured_fraction_theta_full 0.997
_diffrn_measured_fraction_theta_max 0.994
_diffrn_measurement_device
;
AFC11 (Right): Eulerian 3 circle
;
_diffrn_measurement_device_type
;
Rigaku Saturn724+ (4x4 bin mode)
;
_diffrn_measurement_method 'profile data from \w-scans'
_diffrn_measurement_specimen_support Fiber
_diffrn_radiation_monochromator Confocal
_diffrn_radiation_type MoK\a
_diffrn_radiation_wavelength 0.71075
_diffrn_reflns_av_R_equivalents 0.0681
_diffrn_reflns_av_unetI/netI 0.0732
_diffrn_reflns_Laue_measured_fraction_full 0.997
_diffrn_reflns_Laue_measured_fraction_max 0.994
_diffrn_reflns_limit_h_max 18
_diffrn_reflns_limit_h_min -18
_diffrn_reflns_limit_k_max 21
_diffrn_reflns_limit_k_min -21
_diffrn_reflns_limit_l_max 21
_diffrn_reflns_limit_l_min -21
_diffrn_reflns_number 48530
_diffrn_reflns_point_group_measured_fraction_full 0.997
_diffrn_reflns_point_group_measured_fraction_max 0.994
_diffrn_reflns_theta_full 25.242
_diffrn_reflns_theta_max 27.496
_diffrn_reflns_theta_min 2.217
_diffrn_source 'Rotating Anode'
_exptl_absorpt_coefficient_mu 1.517
_exptl_absorpt_correction_T_max 1.000
_exptl_absorpt_correction_T_min 0.690
_exptl_absorpt_correction_type multi-scan
_exptl_absorpt_process_details
;
Jacobson, R. (1998). REQAB. Private communication to the 
Rigaku Corporation, Tokyo, Japan.
;
_exptl_crystal_colour brown
_exptl_crystal_density_diffrn 1.536
_exptl_crystal_description block
_exptl_crystal_F_000 1572
_exptl_crystal_recrystallization_method 'Re-crystallisation from solvent: THF/pentane'
_exptl_crystal_size_max 0.10
_exptl_crystal_size_mid 0.07
_exptl_crystal_size_min 0.02
_refine_diff_density_max 0.722
_refine_diff_density_min -1.187
_refine_diff_density_rms 0.202
_refine_ls_extinction_method none
_refine_ls_goodness_of_fit_ref 1.147
_refine_ls_hydrogen_treatment mixed
_refine_ls_matrix_type full
_refine_ls_number_parameters 583
_refine_ls_number_reflns 15150
_refine_ls_number_restraints 1
_refine_ls_restrained_S_all 1.147
_refine_ls_R_factor_all 0.0853
_refine_ls_R_factor_gt 0.0682
_refine_ls_shift/su_max 0.001
_refine_ls_shift/su_mean 0.000
_refine_ls_structure_factor_coef Fsqd
_refine_ls_weighting_details 'w=1/[\s^2^(Fo^2^)+(0.0835P)^2^+1.8529P] where P=(Fo^2^+2Fc^2^)/3'
_refine_ls_weighting_scheme calc
_refine_ls_wR_factor_gt 0.1734
_refine_ls_wR_factor_ref 0.1941
_reflns_Friedel_coverage 0.000
_reflns_number_gt 12410
_reflns_number_total 15150
_reflns_threshold_expression 'I > 2\s(I)'
_cod_data_source_file d1cc01514a2.cif
_cod_data_source_block Cr6CCl_OH
_cod_depositor_comments 'Adding full bibliography for 7128214--7128217.cif.'
_cod_database_code 7128216
_shelx_shelxl_version_number 2018/3
_shelx_space_group_comment
;
The symmetry employed for this shelxl refinement is uniquely defined
by the following loop, which should always be used as a source of
symmetry information in preference to the above space-group names.
They are only intended as comments.
;
_shelx_estimated_absorpt_t_max 0.970
_shelx_estimated_absorpt_t_min 0.863
_olex2_submission_special_instructions 'No special instructions were received'

loop_
_space_group_symop_operation_xyz
'x, y, z'
'-x, -y, -z'

loop_
_atom_site_label
_atom_site_type_symbol
_atom_site_fract_x
_atom_site_fract_y
_atom_site_fract_z
_atom_site_U_iso_or_equiv
_atom_site_adp_type
_atom_site_occupancy
_atom_site_site_symmetry_order
_atom_site_calc_flag
_atom_site_refinement_flags_posn
_atom_site_refinement_flags_adp
_atom_site_refinement_flags_occupancy
_atom_site_disorder_assembly
_atom_site_disorder_group
Cr1 Cr 0.26343(6) 0.82153(5) 0.53432(5) 0.02821(18) Uani 1 1 d . . . . .
Cr2 Cr 0.03626(6) 0.73664(5) 0.39709(5) 0.02544(17) Uani 1 1 d . . . . .
Cr3 Cr 0.24031(6) 0.78460(5) 0.33747(5) 0.02906(18) Uani 1 1 d . . . . .
Cr4 Cr 0.03496(6) 0.73069(5) 0.19858(5) 0.02481(17) Uani 1 1 d . . . . .
Cr5 Cr 0.10361(6) 0.77215(5) 0.03917(5) 0.02557(17) Uani 1 1 d . . . . .
Cr6 Cr 0.05373(6) 0.92348(5) 0.18798(5) 0.02554(17) Uani 1 1 d . . . . .
Cl1 Cl 0.19935(10) 0.72632(9) 0.60539(8) 0.0361(3) Uani 1 1 d . . . . .
Cl2 Cl 0.12237(9) 0.86962(8) 0.53501(7) 0.0299(2) Uani 1 1 d . . . . .
Cl3 Cl 0.32802(10) 0.92767(8) 0.46440(7) 0.0341(3) Uani 1 1 d . . . . .
Cl4 Cl 0.39009(10) 0.76005(10) 0.32890(8) 0.0399(3) Uani 1 1 d . . . . .
Cl5 Cl -0.06783(9) 0.61170(7) 0.25824(7) 0.0274(2) Uani 1 1 d . . . . .
Cl6 Cl 0.15057(9) 0.65707(8) 0.19914(7) 0.0316(3) Uani 1 1 d . . . . .
Cl7 Cl -0.03954(9) 0.64189(7) 0.04580(7) 0.0276(2) Uani 1 1 d . . . . .
Cl8 Cl 0.23919(10) 0.89229(8) 0.02928(8) 0.0346(3) Uani 1 1 d . . . . .
Cl9 Cl -0.01460(9) 0.84523(8) 0.03158(7) 0.0287(2) Uani 1 1 d . . . . .
Cl10 Cl 0.12234(10) 1.00475(8) 0.33990(7) 0.0311(3) Uani 1 1 d . . . . .
Cl11 Cl -0.08466(9) 0.80171(8) 0.20354(7) 0.0282(2) Uani 1 1 d . . . . .
C1 C 0.1750(4) 0.7205(3) 0.4120(3) 0.0283(10) Uani 1 1 d . . . . .
Cl12 Cl 0.16362(9) 0.60308(8) 0.38186(8) 0.0339(3) Uani 1 1 d . . . . .
C2 C 0.1295(4) 0.8366(3) 0.1711(3) 0.0264(9) Uani 1 1 d . . . . .
Cl13 Cl 0.26371(9) 0.89137(8) 0.23871(7) 0.0296(2) Uani 1 1 d . . . . .
O1 O 0.1046(2) 0.8068(2) 0.32804(19) 0.0253(7) Uani 1 1 d D . . . .
H1 H 0.105(4) 0.860(2) 0.341(4) 0.043(17) Uiso 1 1 d D . . . .
O2 O 0.3985(3) 0.8008(2) 0.5432(2) 0.0332(8) Uani 1 1 d . . . . .
C3 C 0.5023(4) 0.8752(4) 0.5587(4) 0.0428(13) Uani 1 1 d . . . . .
H3A H 0.529199 0.923053 0.620346 0.051 Uiso 1 1 calc R . . . .
H3B H 0.498825 0.907970 0.519770 0.051 Uiso 1 1 calc R . . . .
C4 C 0.5721(4) 0.8239(4) 0.5384(4) 0.0458(14) Uani 1 1 d . . . . .
H4A H 0.645347 0.864498 0.576248 0.055 Uiso 1 1 calc R . . . .
H4B H 0.572380 0.804326 0.476189 0.055 Uiso 1 1 calc R . . . .
C5 C 0.5217(5) 0.7378(5) 0.5578(5) 0.0583(17) Uani 1 1 d . . . . .
H5A H 0.541191 0.754751 0.621530 0.070 Uiso 1 1 calc R . . . .
H5B H 0.541553 0.686008 0.526882 0.070 Uiso 1 1 calc R . . . .
C6 C 0.4049(4) 0.7100(4) 0.5224(4) 0.0460(14) Uani 1 1 d . . . . .
H6A H 0.380025 0.670755 0.458337 0.055 Uiso 1 1 calc R . . . .
H6B H 0.362306 0.673895 0.551424 0.055 Uiso 1 1 calc R . . . .
O3 O 0.3545(3) 0.9433(2) 0.6607(2) 0.0365(8) Uani 1 1 d . . . . .
C7 C 0.3962(5) 1.0427(3) 0.6762(4) 0.0479(15) Uani 1 1 d . . . . .
H7A H 0.340413 1.057813 0.651685 0.057 Uiso 1 1 calc R . . . .
H7B H 0.454358 1.058500 0.649041 0.057 Uiso 1 1 calc R . . . .
C8 C 0.4359(5) 1.0974(4) 0.7745(4) 0.0537(16) Uani 1 1 d . . . . .
H8A H 0.378784 1.105878 0.799973 0.064 Uiso 1 1 calc R . . . .
H8B H 0.494464 1.160684 0.791776 0.064 Uiso 1 1 calc R . . . .
C9 C 0.4734(5) 1.0332(4) 0.8020(4) 0.0529(16) Uani 1 1 d . . . . .
H9A H 0.546494 1.046043 0.798867 0.064 Uiso 1 1 calc R . . . .
H9B H 0.470831 1.042759 0.862601 0.064 Uiso 1 1 calc R . . . .
C10 C 0.3982(4) 0.9339(4) 0.7378(3) 0.0382(12) Uani 1 1 d . . . . .
H10A H 0.435741 0.892383 0.722991 0.046 Uiso 1 1 calc R . . . .
H10B H 0.341677 0.906110 0.762565 0.046 Uiso 1 1 calc R . . . .
O4 O -0.0453(3) 0.6590(2) 0.4575(2) 0.0310(7) Uani 1 1 d . . . . .
C11 C -0.0713(5) 0.5596(3) 0.4377(4) 0.0394(12) Uani 1 1 d . . . . .
H11A H -0.006759 0.548935 0.447064 0.047 Uiso 0.64(2) 1 calc R . P A 1
H11B H -0.115086 0.518049 0.376397 0.047 Uiso 0.64(2) 1 calc R . P A 1
H11C H -0.019776 0.553519 0.478176 0.047 Uiso 0.36(2) 1 calc R . P A 2
H11D H -0.071788 0.525099 0.376731 0.047 Uiso 0.36(2) 1 calc R . P A 2
C12A C -0.1321(11) 0.5410(7) 0.5015(9) 0.047(3) Uani 0.64(2) 1 d . . P A 1
H12A H -0.191401 0.476750 0.473083 0.056 Uiso 0.64(2) 1 calc R . P A 1
H12B H -0.085584 0.544745 0.552809 0.056 Uiso 0.64(2) 1 calc R . P A 1
C12B C -0.186(2) 0.5187(12) 0.4504(17) 0.046(6) Uani 0.36(2) 1 d . . P A 2
H12C H -0.198106 0.465395 0.468300 0.055 Uiso 0.36(2) 1 calc R . P A 2
H12D H -0.242386 0.498781 0.397577 0.055 Uiso 0.36(2) 1 calc R . P A 2
C13 C -0.1721(5) 0.6147(4) 0.5291(4) 0.0503(15) Uani 1 1 d . . . . .
H13A H -0.186907 0.624792 0.586477 0.060 Uiso 0.64(2) 1 calc R . P A 1
H13B H -0.235953 0.599693 0.484821 0.060 Uiso 0.64(2) 1 calc R . P A 1
H13C H -0.236427 0.625461 0.518776 0.060 Uiso 0.36(2) 1 calc R . P A 2
H13D H -0.162309 0.608079 0.585138 0.060 Uiso 0.36(2) 1 calc R . P A 2
C14 C -0.0792(4) 0.6976(4) 0.5346(3) 0.0353(11) Uani 1 1 d . . . . .
H14A H -0.099131 0.749145 0.533125 0.042 Uiso 1 1 calc R . . . .
H14B H -0.022477 0.723202 0.589187 0.042 Uiso 1 1 calc R . . . .
O5 O -0.0936(2) 0.7824(2) 0.3950(2) 0.0285(7) Uani 1 1 d . . . . .
C15 C -0.2046(4) 0.7187(3) 0.3538(3) 0.0345(11) Uani 1 1 d . . . . .
H15A H -0.223618 0.661720 0.366769 0.041 Uiso 1 1 calc R . . . .
H15B H -0.221775 0.697714 0.289429 0.041 Uiso 1 1 calc R . . . .
C16 C -0.2618(4) 0.7771(4) 0.3931(4) 0.0414(12) Uani 1 1 d . . . . .
H16A H -0.269884 0.775748 0.450010 0.050 Uiso 1 1 calc R . . . .
H16B H -0.332339 0.753900 0.353121 0.050 Uiso 1 1 calc R . . . .
C17 C -0.1909(4) 0.8758(4) 0.4051(3) 0.0396(12) Uani 1 1 d . . . . .
H17A H -0.202992 0.925207 0.450246 0.048 Uiso 1 1 calc R . . . .
H17B H -0.201043 0.883188 0.349376 0.048 Uiso 1 1 calc R . . . .
C18 C -0.0825(4) 0.8804(3) 0.4345(3) 0.0332(11) Uani 1 1 d . . . . .
H18A H -0.030867 0.921436 0.414241 0.040 Uiso 1 1 calc R . . . .
H18B H -0.058196 0.906634 0.499216 0.040 Uiso 1 1 calc R . . . .
O6 O 0.1902(2) 0.6949(2) 0.0268(2) 0.0299(7) Uani 1 1 d . . . . .
C19 C 0.1460(4) 0.5909(3) -0.0201(3) 0.0316(11) Uani 1 1 d . . . . .
H19A H 0.091882 0.568324 -0.075526 0.038 Uiso 1 1 calc R . . . .
H19B H 0.113537 0.559576 0.016335 0.038 Uiso 1 1 calc R . . . .
C20 C 0.2393(4) 0.5700(4) -0.0383(4) 0.0388(12) Uani 1 1 d . . . . .
H20A H 0.255959 0.579330 -0.090558 0.047 Uiso 1 1 calc R . . . .
H20B H 0.227127 0.504327 -0.046318 0.047 Uiso 1 1 calc R . . . .
C21 C 0.3261(4) 0.6447(4) 0.0460(4) 0.0415(13) Uani 1 1 d . . . . .
H21A H 0.321686 0.623527 0.094040 0.050 Uiso 1 1 calc R . . . .
H21B H 0.396839 0.657622 0.036635 0.050 Uiso 1 1 calc R . . . .
C22 C 0.3041(4) 0.7315(3) 0.0661(4) 0.0375(12) Uani 1 1 d . . . . .
H22A H 0.323166 0.768902 0.130244 0.045 Uiso 1 1 calc R . . . .
H22B H 0.344826 0.772847 0.040169 0.045 Uiso 1 1 calc R . . . .
O7 O 0.0442(3) 0.6954(2) -0.1028(2) 0.0330(8) Uani 1 1 d . . . . .
C23 C -0.0650(4) 0.6396(4) -0.1533(3) 0.0360(11) Uani 1 1 d . . . . .
H23A H -0.110223 0.669030 -0.127133 0.043 Uiso 1 1 calc R . . . .
H23B H -0.090332 0.573729 -0.157305 0.043 Uiso 1 1 calc R . . . .
C24 C -0.0646(5) 0.6402(4) -0.2415(3) 0.0462(14) Uani 1 1 d . . . . .
H24A H -0.063824 0.700151 -0.242504 0.055 Uiso 1 1 calc R . . . .
H24B H -0.126199 0.585313 -0.288021 0.055 Uiso 1 1 calc R . . . .
C25 C 0.0378(5) 0.6324(4) -0.2516(4) 0.0485(15) Uani 1 1 d . . . . .
H25A H 0.029147 0.565711 -0.269504 0.058 Uiso 1 1 calc R . . . .
H25B H 0.062883 0.655399 -0.295283 0.058 Uiso 1 1 calc R . . . .
C26 C 0.1120(4) 0.6951(4) -0.1619(3) 0.0404(12) Uani 1 1 d . . . . .
H26A H 0.162500 0.669241 -0.148387 0.048 Uiso 1 1 calc R . . . .
H26B H 0.151953 0.760389 -0.156729 0.048 Uiso 1 1 calc R . . . .
O8 O -0.0520(3) 0.9939(2) 0.1873(2) 0.0326(8) Uani 1 1 d . . . . .
C27 C -0.0323(5) 1.0857(4) 0.2528(4) 0.0427(13) Uani 1 1 d . . . . .
H27A H 0.022950 1.137337 0.245353 0.051 Uiso 0.62(3) 1 calc R . P B 1
H27B H -0.009368 1.089987 0.312417 0.051 Uiso 0.62(3) 1 calc R . P B 1
H27C H 0.042458 1.131115 0.269075 0.051 Uiso 0.38(3) 1 calc R . P B 2
H27D H -0.050316 1.080579 0.306126 0.051 Uiso 0.38(3) 1 calc R . P B 2
C28A C -0.1374(12) 1.0933(10) 0.2384(8) 0.047(4) Uani 0.62(3) 1 d . . P B 1
H28A H -0.174378 1.078879 0.281247 0.057 Uiso 0.62(3) 1 calc R . P B 1
H28B H -0.126273 1.158251 0.244665 0.057 Uiso 0.62(3) 1 calc R . P B 1
C28B C -0.1042(17) 1.1168(13) 0.2084(16) 0.047(6) Uani 0.38(3) 1 d . . P B 2
H28C H -0.125568 1.159816 0.251842 0.056 Uiso 0.38(3) 1 calc R . P B 2
H28D H -0.069636 1.149596 0.173684 0.056 Uiso 0.38(3) 1 calc R . P B 2
C29 C -0.1976(6) 1.0236(5) 0.1499(5) 0.071(2) Uani 1 1 d . . . . .
H29A H -0.185349 1.052671 0.107655 0.086 Uiso 0.62(3) 1 calc R . P B 1
H29B H -0.273943 0.997232 0.145052 0.086 Uiso 0.62(3) 1 calc R . P B 1
H29C H -0.254215 1.011552 0.179284 0.086 Uiso 0.38(3) 1 calc R . P B 2
H29D H -0.225955 1.025264 0.094234 0.086 Uiso 0.38(3) 1 calc R . P B 2
C30 C -0.1601(4) 0.9491(4) 0.1331(4) 0.0418(13) Uani 1 1 d . . . . .
H30A H -0.204156 0.898231 0.148372 0.050 Uiso 1 1 calc R . . . .
H30B H -0.163235 0.920540 0.070388 0.050 Uiso 1 1 calc R . . . .
O9 O 0.1572(3) 1.0373(2) 0.1749(2) 0.0291(7) Uani 1 1 d . . . . .
C31 C 0.2682(4) 1.0957(3) 0.2233(3) 0.0367(12) Uani 1 1 d . . . . .
H31A H 0.314297 1.074078 0.190300 0.044 Uiso 1 1 calc R . . . .
H31B H 0.283223 1.094368 0.281470 0.044 Uiso 1 1 calc R . . . .
C32 C 0.2829(6) 1.1942(4) 0.2322(4) 0.0609(18) Uani 1 1 d . . . . .
H32A H 0.357372 1.234570 0.239810 0.073 Uiso 1 1 calc R . . . .
H32B H 0.260155 1.226038 0.282377 0.073 Uiso 1 1 calc R . . . .
C33 C 0.2120(5) 1.1739(4) 0.1454(4) 0.0545(17) Uani 1 1 d . . . . .
H33A H 0.174320 1.215573 0.155058 0.065 Uiso 1 1 calc R . . . .
H33B H 0.254275 1.185498 0.104709 0.065 Uiso 1 1 calc R . . . .
C34 C 0.1351(4) 1.0711(3) 0.1085(3) 0.0348(11) Uani 1 1 d . . . . .
H34A H 0.061657 1.064777 0.097416 0.042 Uiso 1 1 calc R . . . .
H34B H 0.145089 1.034088 0.052777 0.042 Uiso 1 1 calc R . . . .

loop_
_atom_site_aniso_label
_atom_site_aniso_U_11
_atom_site_aniso_U_22
_atom_site_aniso_U_33
_atom_site_aniso_U_23
_atom_site_aniso_U_13
_atom_site_aniso_U_12
Cr1 0.0300(4) 0.0261(4) 0.0250(4) 0.0110(3) 0.0060(3) 0.0083(3)
Cr2 0.0294(4) 0.0219(4) 0.0218(4) 0.0091(3) 0.0062(3) 0.0077(3)
Cr3 0.0288(4) 0.0287(4) 0.0235(4) 0.0099(3) 0.0054(3) 0.0070(3)
Cr4 0.0267(4) 0.0221(4) 0.0213(4) 0.0082(3) 0.0046(3) 0.0072(3)
Cr5 0.0286(4) 0.0236(4) 0.0214(4) 0.0088(3) 0.0065(3) 0.0084(3)
Cr6 0.0307(4) 0.0228(4) 0.0201(4) 0.0088(3) 0.0058(3) 0.0087(3)
Cl1 0.0401(7) 0.0360(6) 0.0356(6) 0.0211(5) 0.0124(5) 0.0132(5)
Cl2 0.0335(6) 0.0259(5) 0.0243(5) 0.0067(4) 0.0048(4) 0.0107(5)
Cl3 0.0368(6) 0.0262(6) 0.0278(6) 0.0117(5) 0.0034(5) 0.0021(5)
Cl4 0.0327(6) 0.0473(7) 0.0362(7) 0.0158(6) 0.0096(5) 0.0148(6)
Cl5 0.0306(6) 0.0215(5) 0.0249(5) 0.0083(4) 0.0075(4) 0.0066(4)
Cl6 0.0336(6) 0.0296(6) 0.0274(6) 0.0102(5) 0.0062(5) 0.0112(5)
Cl7 0.0283(5) 0.0239(5) 0.0238(5) 0.0076(4) 0.0051(4) 0.0067(4)
Cl8 0.0377(6) 0.0288(6) 0.0359(6) 0.0151(5) 0.0142(5) 0.0097(5)
Cl9 0.0338(6) 0.0281(5) 0.0213(5) 0.0091(4) 0.0045(4) 0.0121(5)
Cl10 0.0394(6) 0.0260(5) 0.0208(5) 0.0080(4) 0.0050(4) 0.0089(5)
Cl11 0.0290(6) 0.0273(5) 0.0270(5) 0.0118(4) 0.0080(4) 0.0100(5)
C1 0.026(2) 0.026(2) 0.031(2) 0.0098(19) 0.0103(19) 0.0098(19)
Cl12 0.0346(6) 0.0248(5) 0.0373(6) 0.0114(5) 0.0066(5) 0.0098(5)
C2 0.028(2) 0.024(2) 0.023(2) 0.0090(18) 0.0058(18) 0.0069(18)
Cl13 0.0283(6) 0.0287(6) 0.0250(5) 0.0107(4) 0.0042(4) 0.0064(5)
O1 0.0304(17) 0.0193(15) 0.0218(15) 0.0083(13) 0.0047(13) 0.0069(13)
O2 0.0267(17) 0.0329(18) 0.0384(19) 0.0159(15) 0.0100(14) 0.0095(14)
C3 0.032(3) 0.040(3) 0.054(3) 0.023(3) 0.015(2) 0.009(2)
C4 0.036(3) 0.060(4) 0.039(3) 0.017(3) 0.007(2) 0.022(3)
C5 0.039(3) 0.053(4) 0.077(5) 0.025(3) 0.001(3) 0.021(3)
C6 0.039(3) 0.042(3) 0.056(4) 0.022(3) 0.006(3) 0.017(3)
O3 0.039(2) 0.0352(19) 0.0296(18) 0.0125(15) 0.0020(15) 0.0133(16)
C7 0.061(4) 0.025(3) 0.038(3) 0.007(2) -0.008(3) 0.010(3)
C8 0.052(4) 0.040(3) 0.036(3) -0.004(3) 0.004(3) 0.006(3)
C9 0.041(3) 0.062(4) 0.035(3) 0.020(3) 0.000(2) 0.005(3)
C10 0.035(3) 0.052(3) 0.027(3) 0.017(2) 0.004(2) 0.019(2)
O4 0.0363(18) 0.0305(17) 0.0278(17) 0.0143(14) 0.0148(14) 0.0119(15)
C11 0.052(3) 0.030(3) 0.050(3) 0.027(2) 0.024(3) 0.020(2)
C12A 0.061(7) 0.035(5) 0.044(7) 0.020(5) 0.020(6) 0.015(5)
C12B 0.065(14) 0.033(9) 0.053(14) 0.024(9) 0.029(11) 0.025(9)
C13 0.053(4) 0.052(3) 0.042(3) 0.022(3) 0.019(3) 0.013(3)
C14 0.046(3) 0.037(3) 0.025(2) 0.013(2) 0.015(2) 0.017(2)
O5 0.0285(17) 0.0245(16) 0.0272(17) 0.0066(13) 0.0069(13) 0.0101(14)
C15 0.029(2) 0.035(3) 0.037(3) 0.012(2) 0.012(2) 0.012(2)
C16 0.039(3) 0.043(3) 0.048(3) 0.020(3) 0.017(2) 0.021(3)
C17 0.049(3) 0.035(3) 0.036(3) 0.009(2) 0.010(2) 0.025(3)
C18 0.042(3) 0.022(2) 0.028(2) 0.0045(19) 0.008(2) 0.011(2)
O6 0.0268(17) 0.0240(16) 0.0334(18) 0.0081(14) 0.0062(14) 0.0093(13)
C19 0.031(2) 0.018(2) 0.031(2) 0.0015(18) 0.004(2) 0.0042(19)
C20 0.036(3) 0.030(3) 0.042(3) 0.007(2) 0.011(2) 0.013(2)
C21 0.030(3) 0.044(3) 0.050(3) 0.016(3) 0.014(2) 0.017(2)
C22 0.025(2) 0.028(2) 0.047(3) 0.009(2) 0.005(2) 0.006(2)
O7 0.0311(18) 0.0389(19) 0.0219(16) 0.0096(14) 0.0045(13) 0.0109(15)
C23 0.039(3) 0.039(3) 0.025(2) 0.010(2) 0.003(2) 0.016(2)
C24 0.058(4) 0.038(3) 0.027(3) 0.012(2) -0.001(2) 0.010(3)
C25 0.059(4) 0.044(3) 0.031(3) 0.014(2) 0.016(3) 0.010(3)
C26 0.047(3) 0.051(3) 0.030(3) 0.019(2) 0.021(2) 0.023(3)
O8 0.0364(19) 0.0265(17) 0.0296(18) 0.0061(14) 0.0047(14) 0.0144(15)
C27 0.050(3) 0.029(3) 0.039(3) 0.003(2) 0.010(3) 0.018(2)
C28A 0.068(8) 0.055(7) 0.033(6) 0.016(5) 0.015(5) 0.044(6)
C28B 0.065(12) 0.047(10) 0.050(12) 0.026(8) 0.019(9) 0.040(9)
C29 0.061(5) 0.065(5) 0.086(6) 0.019(4) 0.009(4) 0.042(4)
C30 0.034(3) 0.046(3) 0.041(3) 0.015(3) 0.002(2) 0.019(2)
O9 0.0315(17) 0.0271(16) 0.0254(16) 0.0149(13) 0.0037(13) 0.0060(14)
C31 0.035(3) 0.031(3) 0.037(3) 0.017(2) 0.002(2) 0.006(2)
C32 0.070(4) 0.034(3) 0.060(4) 0.024(3) -0.004(3) 0.006(3)
C33 0.058(4) 0.037(3) 0.057(4) 0.031(3) -0.005(3) 0.005(3)
C34 0.042(3) 0.034(3) 0.028(2) 0.018(2) 0.008(2) 0.012(2)

loop_
_atom_type_symbol
_atom_type_description
_atom_type_scat_dispersion_real
_atom_type_scat_dispersion_imag
_atom_type_scat_source
C C 0.0033 0.0016 'International Tables Vol C Tables 4.2.6.8 and 6.1.1.4'
H H 0.0000 0.0000 'International Tables Vol C Tables 4.2.6.8 and 6.1.1.4'
Cl Cl 0.1484 0.1585 'International Tables Vol C Tables 4.2.6.8 and 6.1.1.4'
Cr Cr 0.3209 0.6236 'International Tables Vol C Tables 4.2.6.8 and 6.1.1.4'
O O 0.0106 0.0060 'International Tables Vol C Tables 4.2.6.8 and 6.1.1.4'

loop_
_geom_angle_atom_site_label_1
_geom_angle_atom_site_label_2
_geom_angle_atom_site_label_3
_geom_angle
_geom_angle_site_symmetry_1
_geom_angle_site_symmetry_3
_geom_angle_publ_flag
Cl1 Cr1 Cl2 93.05(5) . . ?
Cl1 Cr1 Cl3 177.00(6) . . ?
Cl2 Cr1 Cl3 84.60(5) . . ?
C1 Cr1 Cl1 95.36(14) . . ?
C1 Cr1 Cl2 85.53(14) . . ?
C1 Cr1 Cl3 86.32(14) . . ?
C1 Cr1 O2 100.99(17) . . ?
C1 Cr1 O3 172.69(16) . . ?
O2 Cr1 Cl1 91.43(10) . . ?
O2 Cr1 Cl2 171.72(10) . . ?
O2 Cr1 Cl3 90.68(10) . . ?
O2 Cr1 O3 83.51(14) . . ?
O3 Cr1 Cl1 90.25(10) . . ?
O3 Cr1 Cl2 89.51(10) . . ?
O3 Cr1 Cl3 87.87(10) . . ?
Cl5 Cr2 Cl2 172.12(5) . . ?
C1 Cr2 Cl2 85.28(13) . . ?
C1 Cr2 Cl5 102.47(13) . . ?
C1 Cr2 O5 169.41(15) . . ?
O1 Cr2 Cl2 94.90(10) . . ?
O1 Cr2 Cl5 84.98(10) . . ?
O1 Cr2 C1 81.27(16) . . ?
O1 Cr2 O4 174.69(14) . . ?
O1 Cr2 O5 94.07(13) . . ?
O4 Cr2 Cl2 89.37(10) . . ?
O4 Cr2 Cl5 90.36(10) . . ?
O4 Cr2 C1 102.27(17) . . ?
O4 Cr2 O5 83.09(13) . . ?
O5 Cr2 Cl2 85.66(9) . . ?
O5 Cr2 Cl5 86.49(9) . . ?
Cl4 Cr3 Cl3 93.78(6) . . ?
Cl4 Cr3 Cl6 89.34(5) . . ?
Cl6 Cr3 Cl3 170.81(5) . . ?
C1 Cr3 Cl3 88.66(14) . . ?
C1 Cr3 Cl4 106.02(14) . . ?
C1 Cr3 Cl6 98.79(14) . . ?
C1 Cr3 O1 80.97(16) . . ?
O1 Cr3 Cl3 90.26(9) . . ?
O1 Cr3 Cl4 171.98(10) . . ?
O1 Cr3 Cl6 85.64(9) . . ?
Cl6 Cr4 Cl5 82.93(5) . . ?
Cl6 Cr4 Cl7 91.18(5) . . ?
Cl6 Cr4 Cl11 176.92(5) . . ?
Cl7 Cr4 Cl5 101.87(5) . . ?
Cl7 Cr4 Cl11 90.49(5) . . ?
Cl11 Cr4 Cl5 94.19(5) . . ?
C2 Cr4 Cl5 171.18(13) . . ?
C2 Cr4 Cl6 95.80(14) . . ?
C2 Cr4 Cl7 86.87(13) . . ?
C2 Cr4 Cl11 86.88(14) . . ?
O1 Cr4 Cl5 79.41(9) . . ?
O1 Cr4 Cl6 86.85(10) . . ?
O1 Cr4 Cl7 177.51(10) . . ?
O1 Cr4 Cl11 91.55(10) . . ?
O1 Cr4 C2 91.82(15) . . ?
Cl8 Cr5 Cl7 178.36(5) . . ?
Cl8 Cr5 Cl9 92.96(6) . . ?
Cl9 Cr5 Cl7 87.85(5) . . ?
C2 Cr5 Cl7 85.01(13) . . ?
C2 Cr5 Cl8 96.49(13) . . ?
C2 Cr5 Cl9 84.71(14) . . ?
C2 Cr5 O7 169.01(16) . . ?
O6 Cr5 Cl7 89.02(10) . . ?
O6 Cr5 Cl8 89.97(10) . . ?
O6 Cr5 Cl9 171.20(10) . . ?
O6 Cr5 C2 103.21(17) . . ?
O6 Cr5 O7 84.01(13) . . ?
O7 Cr5 Cl7 86.86(9) . . ?
O7 Cr5 Cl8 91.74(10) . . ?
O7 Cr5 Cl9 87.61(10) . . ?
Cl10 Cr6 Cl9 178.01(5) . . ?
Cl10 Cr6 Cl11 90.54(5) . . ?
Cl11 Cr6 Cl9 91.15(5) . . ?
C2 Cr6 Cl9 84.55(13) . . ?
C2 Cr6 Cl10 96.62(13) . . ?
C2 Cr6 Cl11 86.32(13) . . ?
C2 Cr6 O8 169.49(15) . . ?
O8 Cr6 Cl9 87.37(9) . . ?
O8 Cr6 Cl10 91.65(9) . . ?
O8 Cr6 Cl11 87.13(10) . . ?
O9 Cr6 Cl9 88.59(10) . . ?
O9 Cr6 Cl10 89.58(9) . . ?
O9 Cr6 Cl11 171.42(11) . . ?
O9 Cr6 C2 102.19(16) . . ?
O9 Cr6 O8 84.29(13) . . ?
Cr2 Cl2 Cr1 85.16(5) . . ?
Cr3 Cl3 Cr1 81.89(5) . . ?
Cr2 Cl5 Cr4 84.13(5) . . ?
Cr3 Cl6 Cr4 83.34(5) . . ?
Cr4 Cl7 Cr5 83.44(4) . . ?
Cr5 Cl9 Cr6 84.85(4) . . ?
Cr4 Cl11 Cr6 83.75(5) . . ?
Cr1 C1 Cr2 103.7(2) . . ?
Cr3 C1 Cr1 100.9(2) . . ?
Cr3 C1 Cr2 98.8(2) . . ?
Cl12 C1 Cr1 119.1(3) . . ?
Cl12 C1 Cr2 116.8(2) . . ?
Cl12 C1 Cr3 114.5(2) . . ?
Cr4 C2 Cr5 103.16(19) . . ?
Cr4 C2 Cr6 102.2(2) . . ?
Cr5 C2 Cr6 104.9(2) . . ?
Cl13 C2 Cr4 111.9(2) . . ?
Cl13 C2 Cr5 117.4(2) . . ?
Cl13 C2 Cr6 115.5(2) . . ?
Cr2 O1 Cr3 98.78(14) . . ?
Cr4 O1 Cr2 111.31(14) . . ?
Cr4 O1 Cr3 99.88(14) . . ?
C3 O2 Cr1 123.4(3) . . ?
C6 O2 Cr1 126.3(3) . . ?
C6 O2 C3 109.7(4) . . ?
O2 C3 C4 105.2(4) . . ?
C3 C4 C5 103.2(5) . . ?
C4 C5 C6 101.6(5) . . ?
O2 C6 C5 103.9(4) . . ?
C7 O3 Cr1 126.2(3) . . ?
C7 O3 C10 109.7(4) . . ?
C10 O3 Cr1 123.3(3) . . ?
O3 C7 C8 105.4(4) . . ?
C7 C8 C9 102.0(5) . . ?
C10 C9 C8 104.8(5) . . ?
O3 C10 C9 105.6(4) . . ?
C11 O4 Cr2 126.8(3) . . ?
C11 O4 C14 107.9(3) . . ?
C14 O4 Cr2 125.1(3) . . ?
O4 C11 C12A 103.4(5) . . ?
O4 C11 C12B 104.9(7) . . ?
C13 C12A C11 107.0(7) . . ?
C11 C12B C13 96.9(12) . . ?
C12A C13 C14 99.1(6) . . ?
C14 C13 C12B 110.1(7) . . ?
O4 C14 C13 104.4(4) . . ?
C15 O5 Cr2 125.0(3) . . ?
C15 O5 C18 109.0(3) . . ?
C18 O5 Cr2 126.1(3) . . ?
O5 C15 C16 104.6(4) . . ?
C15 C16 C17 103.1(4) . . ?
C16 C17 C18 101.9(4) . . ?
O5 C18 C17 105.9(4) . . ?
C19 O6 Cr5 124.2(3) . . ?
C19 O6 C22 109.0(3) . . ?
C22 O6 Cr5 126.7(3) . . ?
O6 C19 C20 104.7(4) . . ?
C19 C20 C21 100.9(4) . . ?
C22 C21 C20 103.8(4) . . ?
O6 C22 C21 105.4(4) . . ?
C23 O7 Cr5 126.5(3) . . ?
C23 O7 C26 109.8(4) . . ?
C26 O7 Cr5 123.8(3) . . ?
O7 C23 C24 103.6(4) . . ?
C23 C24 C25 101.7(4) . . ?
C26 C25 C24 103.2(4) . . ?
O7 C26 C25 104.8(4) . . ?
C27 O8 Cr6 124.5(3) . . ?
C27 O8 C30 108.8(4) . . ?
C30 O8 Cr6 125.7(3) . . ?
O8 C27 C28A 105.2(5) . . ?
O8 C27 C28B 103.6(8) . . ?
C29 C28A C27 105.2(7) . . ?
C29 C28B C27 102.8(11) . . ?
C28A C29 C30 105.4(7) . . ?
C30 C29 C28B 106.9(8) . . ?
O8 C30 C29 106.9(5) . . ?
C31 O9 Cr6 128.0(3) . . ?
C31 O9 C34 106.5(3) . . ?
C34 O9 Cr6 125.4(3) . . ?
O9 C31 C32 102.9(4) . . ?
C31 C32 C33 103.0(5) . . ?
C34 C33 C32 106.3(4) . . ?
O9 C34 C33 105.6(4) . . ?

loop_
_geom_bond_atom_site_label_1
_geom_bond_atom_site_label_2
_geom_bond_distance
_geom_bond_site_symmetry_2
_geom_bond_publ_flag
Cr1 Cl1 2.3013(14) . ?
Cr1 Cl2 2.3860(16) . ?
Cr1 Cl3 2.4209(14) . ?
Cr1 C1 2.034(5) . ?
Cr1 O2 2.046(3) . ?
Cr1 O3 2.191(3) . ?
Cr2 Cl2 2.3725(14) . ?
Cr2 Cl5 2.3668(14) . ?
Cr2 C1 2.061(5) . ?
Cr2 O1 2.015(3) . ?
Cr2 O4 2.041(3) . ?
Cr2 O5 2.213(3) . ?
Cr3 Cl3 2.3467(15) . ?
Cr3 Cl4 2.2988(17) . ?
Cr3 Cl6 2.3463(14) . ?
Cr3 C1 2.020(5) . ?
Cr3 O1 2.068(3) . ?
Cr4 Cl5 2.5876(14) . ?
Cr4 Cl6 2.3499(16) . ?
Cr4 Cl7 2.3593(14) . ?
Cr4 Cl11 2.3616(15) . ?
Cr4 C2 2.028(4) . ?
Cr4 O1 2.011(3) . ?
Cr5 Cl7 2.4240(14) . ?
Cr5 Cl8 2.2922(14) . ?
Cr5 Cl9 2.3890(15) . ?
Cr5 C2 2.035(4) . ?
Cr5 O6 2.033(3) . ?
Cr5 O7 2.176(3) . ?
Cr6 Cl9 2.3949(15) . ?
Cr6 Cl10 2.3317(15) . ?
Cr6 Cl11 2.3765(14) . ?
Cr6 C2 2.036(5) . ?
Cr6 O8 2.188(3) . ?
Cr6 O9 2.034(3) . ?
C1 Cl12 1.764(5) . ?
C2 Cl13 1.804(5) . ?
O2 C3 1.462(6) . ?
O2 C6 1.454(6) . ?
C3 C4 1.507(8) . ?
C4 C5 1.515(9) . ?
C5 C6 1.521(8) . ?
O3 C7 1.444(6) . ?
O3 C10 1.453(6) . ?
C7 C8 1.507(7) . ?
C8 C9 1.510(9) . ?
C9 C10 1.501(8) . ?
O4 C11 1.450(5) . ?
O4 C14 1.461(5) . ?
C11 C12A 1.506(10) . ?
C11 C12B 1.59(2) . ?
C12A C13 1.472(12) . ?
C12B C13 1.61(2) . ?
C13 C14 1.488(7) . ?
O5 C15 1.452(5) . ?
O5 C18 1.461(5) . ?
C15 C16 1.504(7) . ?
C16 C17 1.505(7) . ?
C17 C18 1.514(7) . ?
O6 C19 1.465(5) . ?
O6 C22 1.470(6) . ?
C19 C20 1.515(7) . ?
C20 C21 1.531(7) . ?
C21 C22 1.504(7) . ?
O7 C23 1.444(6) . ?
O7 C26 1.467(6) . ?
C23 C24 1.496(7) . ?
C24 C25 1.520(8) . ?
C25 C26 1.493(7) . ?
O8 C27 1.439(6) . ?
O8 C30 1.450(6) . ?
C27 C28A 1.527(13) . ?
C27 C28B 1.513(18) . ?
C28A C29 1.448(12) . ?
C28B C29 1.51(2) . ?
C29 C30 1.455(8) . ?
O9 C31 1.458(6) . ?
O9 C34 1.461(5) . ?
C31 C32 1.511(7) . ?
C32 C33 1.525(8) . ?
C33 C34 1.500(7) . ?

loop_
_geom_torsion_atom_site_label_1
_geom_torsion_atom_site_label_2
_geom_torsion_atom_site_label_3
_geom_torsion_atom_site_label_4
_geom_torsion
_geom_torsion_site_symmetry_1
_geom_torsion_site_symmetry_2
_geom_torsion_site_symmetry_3
_geom_torsion_site_symmetry_4
_geom_torsion_publ_flag
Cr1 O2 C3 C4 -166.5(3) . . . . ?
Cr1 O2 C6 C5 -168.8(4) . . . . ?
Cr1 O3 C7 C8 170.8(4) . . . . ?
Cr1 O3 C10 C9 167.6(4) . . . . ?
Cr2 O4 C11 C12A -179.4(7) . . . . ?
Cr2 O4 C11 C12B -143.3(11) . . . . ?
Cr2 O4 C14 C13 154.7(4) . . . . ?
Cr2 O5 C15 C16 162.8(3) . . . . ?
Cr2 O5 C18 C17 172.6(3) . . . . ?
Cr5 O6 C19 C20 161.3(3) . . . . ?
Cr5 O6 C22 C21 173.5(3) . . . . ?
Cr5 O7 C23 C24 155.9(3) . . . . ?
Cr5 O7 C26 C25 178.9(3) . . . . ?
Cr6 O8 C27 C28A -166.0(8) . . . . ?
Cr6 O8 C27 C28B 161.2(12) . . . . ?
Cr6 O8 C30 C29 -176.3(4) . . . . ?
Cr6 O9 C31 C32 -144.5(4) . . . . ?
Cr6 O9 C34 C33 157.1(4) . . . . ?
O2 C3 C4 C5 -27.9(6) . . . . ?
C3 O2 C6 C5 20.0(6) . . . . ?
C3 C4 C5 C6 39.4(6) . . . . ?
C4 C5 C6 O2 -36.5(6) . . . . ?
C6 O2 C3 C4 5.0(6) . . . . ?
O3 C7 C8 C9 33.2(6) . . . . ?
C7 O3 C10 C9 -2.1(6) . . . . ?
C7 C8 C9 C10 -34.3(6) . . . . ?
C8 C9 C10 O3 23.1(6) . . . . ?
C10 O3 C7 C8 -19.8(6) . . . . ?
O4 C11 C12A C13 21.2(11) . . . . ?
O4 C11 C12B C13 -33.4(14) . . . . ?
C11 O4 C14 C13 -30.4(5) . . . . ?
C11 C12A C13 C14 -38.6(10) . . . . ?
C11 C12B C13 C14 15.7(15) . . . . ?
C12A C13 C14 O4 41.6(8) . . . . ?
C12B C13 C14 O4 7.1(12) . . . . ?
C14 O4 C11 C12A 5.9(8) . . . . ?
C14 O4 C11 C12B 42.0(12) . . . . ?
O5 C15 C16 C17 35.0(5) . . . . ?
C15 O5 C18 C17 -7.5(5) . . . . ?
C15 C16 C17 C18 -38.9(5) . . . . ?
C16 C17 C18 O5 28.8(5) . . . . ?
C18 O5 C15 C16 -17.1(5) . . . . ?
O6 C19 C20 C21 37.1(5) . . . . ?
C19 O6 C22 C21 -3.6(5) . . . . ?
C19 C20 C21 C22 -39.2(5) . . . . ?
C20 C21 C22 O6 27.0(5) . . . . ?
C22 O6 C19 C20 -21.6(5) . . . . ?
O7 C23 C24 C25 38.3(5) . . . . ?
C23 O7 C26 C25 -2.2(5) . . . . ?
C23 C24 C25 C26 -39.8(5) . . . . ?
C24 C25 C26 O7 26.1(5) . . . . ?
C26 O7 C23 C24 -23.0(5) . . . . ?
O8 C27 C28A C29 -19.4(13) . . . . ?
O8 C27 C28B C29 32.6(18) . . . . ?
C27 O8 C30 C29 15.3(7) . . . . ?
C27 C28A C29 C30 28.7(14) . . . . ?
C27 C28B C29 C30 -24.0(19) . . . . ?
C28A C29 C30 O8 -27.6(11) . . . . ?
C28B C29 C30 O8 6.3(14) . . . . ?
C30 O8 C27 C28A 2.6(9) . . . . ?
C30 O8 C27 C28B -30.3(13) . . . . ?
O9 C31 C32 C33 -36.1(6) . . . . ?
C31 O9 C34 C33 -27.4(6) . . . . ?
C31 C32 C33 C34 19.8(7) . . . . ?
C32 C33 C34 O9 3.8(7) . . . . ?
C34 O9 C31 C32 40.1(5) . . . . ?
